data_4518675
loop_
_publ_author_name
'Yin, Ge'
'Li, Yue'
'Wang, Rong-Hua'
'Li, Jiang-Fei'
'Xu, Xue-Tao'
'Luan, Yu-Xin'
'Ye, Mengchun'

_publ_section_title
;
 Ligand-Controlled Ni(0)--Al(III) Bimetal-Catalyzed C3--H Alkenylation of
 2-Pyridones by Reversing Conventional Selectivity
;
_journal_issue 8
_journal_name_full 'ACS Catalysis'
_journal_page_first 4606
_journal_page_last 4612
_journal_paper_doi 10.1021/acscatal.1c00750
_journal_volume 11
_journal_year 2021
_chemical_formula_moiety 'C26 H29 N O'
_chemical_formula_sum 'C26 H29 N O'
_chemical_formula_weight 371.50
_space_group_crystal_system triclinic
_space_group_IT_number 2
_space_group_name_Hall '-P 1'
_space_group_name_H-M_alt 'P -1'
_atom_sites_solution_hydrogens geom
_audit_creation_date 2021-03-19
_audit_creation_method
;
Olex2 1.2
(compiled 2018.05.29 svn.r3508 for OlexSys, GUI svn.r5506)
;
_cell_angle_alpha 79.86(3)
_cell_angle_beta 77.01(3)
_cell_angle_gamma 76.01(3)
_cell_formula_units_Z 8
_cell_length_a 13.737(3)
_cell_length_b 14.478(3)
_cell_length_c 22.319(5)
_cell_measurement_reflns_used 8414
_cell_measurement_temperature 113(2)
_cell_measurement_theta_max 27.8864
_cell_measurement_theta_min 1.5563
_cell_volume 4162.1(17)
_computing_cell_refinement crystalclear
_computing_data_collection crystalclear
_computing_data_reduction crystalclear
_computing_molecular_graphics 'Olex2 (Dolomanov et al., 2009)'
_computing_publication_material 'Olex2 (Dolomanov et al., 2009)'
_computing_structure_refinement 'SHELXL-97 (Sheldrick, 1997)'
_computing_structure_solution 'SHELXS-97 (Sheldrick, 1990)'
_diffrn_ambient_temperature 113(2)
_diffrn_measured_fraction_theta_full 0.998
_diffrn_measured_fraction_theta_max 0.998
_diffrn_measurement_device_type 'rigaku saturn'
_diffrn_measurement_method '\w scans'
_diffrn_radiation_type MoK\a
_diffrn_radiation_wavelength 0.71073
_diffrn_reflns_av_R_equivalents 0.0447
_diffrn_reflns_av_unetI/netI 0.0504
_diffrn_reflns_Laue_measured_fraction_full 0.998
_diffrn_reflns_Laue_measured_fraction_max 0.998
_diffrn_reflns_limit_h_max 16
_diffrn_reflns_limit_h_min -16
_diffrn_reflns_limit_k_max 17
_diffrn_reflns_limit_k_min -17
_diffrn_reflns_limit_l_max 25
_diffrn_reflns_limit_l_min -26
_diffrn_reflns_number 40308
_diffrn_reflns_point_group_measured_fraction_full 0.998
_diffrn_reflns_point_group_measured_fraction_max 0.998
_diffrn_reflns_theta_full 25.020
_diffrn_reflns_theta_max 25.020
_diffrn_reflns_theta_min 1.556
_diffrn_standards_decay_% 0
_diffrn_standards_interval_count 0
_diffrn_standards_interval_time 0
_diffrn_standards_number 0
_exptl_absorpt_coefficient_mu 0.071
_exptl_absorpt_correction_T_max 1
_exptl_absorpt_correction_T_min 0.8828
_exptl_absorpt_correction_type multi-scan
_exptl_absorpt_process_details crystalclear
_exptl_crystal_colour 'clear light colourless'
_exptl_crystal_colour_lustre clear
_exptl_crystal_colour_modifier light
_exptl_crystal_colour_primary colourless
_exptl_crystal_density_diffrn 1.186
_exptl_crystal_description block
_exptl_crystal_F_000 1600
_exptl_crystal_size_max 0.2
_exptl_crystal_size_mid 0.18
_exptl_crystal_size_min 0.12
_refine_diff_density_max 0.651
_refine_diff_density_min -0.471
_refine_diff_density_rms 0.050
_refine_ls_extinction_method none
_refine_ls_goodness_of_fit_ref 1.097
_refine_ls_hydrogen_treatment constr
_refine_ls_matrix_type full
_refine_ls_number_parameters 1017
_refine_ls_number_reflns 14669
_refine_ls_number_restraints 0
_refine_ls_restrained_S_all 1.097
_refine_ls_R_factor_all 0.0999
_refine_ls_R_factor_gt 0.0717
_refine_ls_shift/su_max 0.002
_refine_ls_shift/su_mean 0.000
_refine_ls_structure_factor_coef Fsqd
_refine_ls_weighting_details 'w=1/[\s^2^(Fo^2^)+(0.1104P)^2^+0.2187P] where P=(Fo^2^+2Fc^2^)/3'
_refine_ls_weighting_scheme calc
_refine_ls_wR_factor_gt 0.1892
_refine_ls_wR_factor_ref 0.2149
_reflns_Friedel_coverage 0.000
_reflns_number_gt 10292
_reflns_number_total 14669
_reflns_threshold_expression 'I > 2\s(I)'
_cod_data_source_file cs1c00750_si_002.cif
_cod_data_source_block shelxl
_cod_depositor_comments
;
The following automatic conversions were performed:

data item '_exptl_absorpt_correction_type' value 'MULTI-SCAN' was
changed to 'multi-scan' in accordance with the
/home/data/users/saulius/crontab/automatic-downloads/current/ACS/lib/dictionaries/cif_core.dic
dictionary named 'cif_core.dic' version 2.4.2 last updated on
2011-04-26.

Automatic conversion script
Id: cif_fix_values 7556 2019-12-06 15:28:31Z antanas 
;
_cod_database_code 4518675
_shelx_shelxl_version_number 2018/3
_shelx_space_group_comment
;
The symmetry employed for this shelxl refinement is uniquely defined
by the following loop, which should always be used as a source of
symmetry information in preference to the above space-group names.
They are only intended as comments.
;
_shelx_estimated_absorpt_t_max 0.992
_shelx_estimated_absorpt_t_min 0.986
_olex2_refinement_description
;
1. Others
 Fixed Uiso: H1(0.043) H2(0.049) H3(0.054) H4(0.056) H5(0.049) H8(0.042)
 H9(0.045) H11(0.041) H12(0.042) H13A(0.048) H13B(0.048) H14(0.05) H15(0.055)
 H16(0.049) H20A(0.054) H20B(0.054) H21A(0.06) H21B(0.06) H22A(0.098)
 H22B(0.098) H22C(0.098) H23(0.054) H24A(0.066) H24B(0.066) H25A(0.071)
 H25B(0.071) H26A(0.1) H26B(0.1) H26C(0.1) H27(0.036) H28(0.039) H29(0.041)
 H30(0.039) H31(0.036) H34(0.034) H35(0.036) H37(0.04) H38(0.039) H39A(0.037)
 H39B(0.037) H40(0.037) H41(0.041) H42(0.04) H46A(0.042) H46B(0.042)
 H47A(0.048) H47B(0.048) H48A(0.091) H48B(0.091) H48C(0.091) H49(0.046)
 H50A(0.057) H50B(0.057) H51A(0.049) H51B(0.049) H52A(0.084) H52B(0.084)
 H52C(0.084) H53(0.035) H54(0.039) H55(0.04) H56(0.041) H57(0.036) H60(0.036)
 H61(0.037) H63(0.036) H64(0.037) H65A(0.038) H65B(0.038) H66(0.037) H67(0.04)
 H68(0.038) H72A(0.043) H72B(0.043) H73A(0.049) H73B(0.049) H74A(0.08)
 H74B(0.08) H74C(0.08) H75(0.046) H76A(0.054) H76B(0.054) H77A(0.051)
 H77B(0.051) H78A(0.077) H78B(0.077) H78C(0.077) H79(0.043) H80(0.05)
 H81(0.049) H82(0.046) H83(0.039) H86(0.038) H87(0.039) H89(0.039) H90(0.037)
 H91A(0.044) H91B(0.044) H92(0.045) H93(0.051) H94(0.049) H98A(0.05) H98B(0.05)
 H99A(0.058) H99B(0.058) H10A(0.088) H10B(0.088) H10C(0.088) H101(0.048)
 H10D(0.057) H10E(0.057) H10F(0.084) H10G(0.084) H10H(0.145) H10I(0.145)
 H10J(0.145)
 Fixed X: H1(0.789018) H2(0.75397) H3(0.885047) H4(1.049465) H5(1.084622)
 H8(0.817004) H9(0.849693) H11(1.145162) H12(1.112378) H13A(1.097052)
 H13B(0.984293) H14(1.120329) H15(1.075349) H16(0.919784) H20A(0.710746)
 H20B(0.800569) H21A(0.831295) H21B(0.922946) H22A(0.892288) H22B(0.909741)
 H22C(0.796538) H23(0.718212) H24A(0.548163) H24B(0.595529) H25A(0.498188)
 H25B(0.590402) H26A(0.699973) H26B(0.612907) H26C(0.602133) H27(0.721047)
 H28(0.67259) H29(0.732325) H30(0.842509) H31(0.890837) H34(0.853434)
 H35(0.893766) H37(0.863825) H38(0.826832) H39A(0.955054) H39B(0.84085)
 H40(1.081939) H41(1.149857) H42(1.049486) H46A(0.75623) H46B(0.782372)
 H47A(0.950967) H47B(0.858986) H48A(0.86181) H48B(0.971274) H48C(0.953359)
 H49(0.892338) H50A(0.750265) H50B(0.853534) H51A(0.707662) H51B(0.807775)
 H52A(0.739132) H52B(0.664944) H52C(0.638219) H53(1.227206) H54(1.178576)
 H55(1.225537) H56(1.324316) H57(1.370705) H60(1.299367) H61(1.336258)
 H63(1.406675) H64(1.364968) H65A(1.448023) H65B(1.334398) H66(1.577104)
 H67(1.649039) H68(1.551414) H72A(1.255285) H72B(1.278802) H73A(1.445062)
 H73B(1.352873) H74A(1.369882) H74B(1.4755) H74C(1.461431) H75(1.395296)
 H76A(1.247736) H76B(1.351374) H77A(1.21468) H77B(1.312505) H78A(1.231959)
 H78B(1.166581) H78C(1.132906) H79(0.579208) H80(0.537796) H81(0.376369)
 H82(0.258526) H83(0.298382) H86(0.620841) H87(0.656242) H89(0.356023)
 H90(0.320482) H91A(0.606706) H91B(0.493688) H92(0.633385) H93(0.590793)
 H94(0.436999) H98A(0.233277) H98B(0.322803) H99A(0.354161) H99B(0.445399)
 H10A(0.41504) H10B(0.442445) H10C(0.326241) H101(0.23071) H10D(0.065737)
 H10E(0.118128) H10F(0.128237) H10G(0.181352) H10H(0.023989) H10I(0.03298)
 H10J(-0.029334)
 Fixed Y: H1(0.660855) H2(0.711092) H3(0.745562) H4(0.725569) H5(0.675217)
 H8(0.68709) H9(0.648794) H11(0.539051) H12(0.573452) H13A(0.54175)
 H13B(0.522428) H14(0.706793) H15(0.85529) H16(0.895756) H20A(0.742932)
 H20B(0.662751) H21A(0.822023) H21B(0.748189) H22A(0.623362) H22B(0.71061)
 H22C(0.694294) H23(0.900317) H24A(0.883475) H24B(0.857981) H25A(1.021816)
 H25B(1.041108) H26A(0.998965) H26B(1.092983) H26C(0.992374) H27(0.996707)
 H28(1.064885) H29(1.199396) H30(1.263839) H31(1.196251) H34(0.908402)
 H35(0.853379) H37(1.125589) H38(1.18115) H39A(0.884572) H39B(0.933418)
 H40(0.988104) H41(1.095881) H42(1.184265) H46A(1.173313) H46B(1.082619)
 H47A(1.042033) H47B(1.028696) H48A(1.175951) H48B(1.104896) H48C(1.189905)
 H49(1.309706) H50A(1.320366) H50B(1.356708) H51A(1.440433) H51B(1.479168)
 H52A(1.519454) H52B(1.575304) H52C(1.483096) H53(0.484562) H54(0.552762)
 H55(0.695353) H56(0.768067) H57(0.701122) H60(0.677072) H61(0.620541)
 H63(0.34876) H64(0.404904) H65A(0.378981) H65B(0.428861) H66(0.478678)
 H67(0.583012) H68(0.673303) H72A(0.672536) H72B(0.581264) H73A(0.53369)
 H73B(0.529793) H74A(0.677134) H74B(0.600159) H74C(0.682003) H75(0.803548)
 H76A(0.820372) H76B(0.855241) H77A(0.936994) H77B(0.97603) H78A(1.016665)
 H78B(1.073604) H78C(0.982574) H79(1.202722) H80(1.259448) H81(1.259189)
 H82(1.197932) H83(1.144099) H86(1.090147) H87(1.049358) H89(1.130531)
 H90(1.172804) H91A(1.033554) H91B(1.01483) H92(1.196137) H93(1.343137)
 H94(1.382312) H98A(1.221523) H98B(1.145407) H99A(1.299265) H99B(1.230494)
 H10A(1.097413) H10B(1.177938) H10C(1.167824) H101(1.389891) H10D(1.392802)
 H10E(1.340008) H10F(1.532717) H10G(1.480028) H10H(1.475905) H10I(1.583702)
 H10J(1.52828)
 Fixed Z: H1(0.563986) H2(0.66158) H3(0.700074) H4(0.640575) H5(0.543551)
 H8(0.461868) H9(0.361805) H11(0.372901) H12(0.474016) H13A(0.278077)
 H13B(0.287089) H14(0.250266) H15(0.195802) H16(0.159248) H20A(0.108688)
 H20B(0.133528) H21A(0.039986) H21B(0.067019) H22A(0.023773) H22B(-0.02962)
 H22C(-0.000883) H23(0.212377) H24A(0.205595) H24B(0.136779) H25A(0.144259)
 H25B(0.169844) H26A(0.077018) H26B(0.066859) H26C(0.051603) H27(0.632361)
 H28(0.724649) H29(0.7328) H30(0.648838) H31(0.556618) H34(0.556629)
 H35(0.460361) H37(0.374895) H38(0.470427) H39A(0.347107) H39B(0.337961)
 H40(0.317206) H41(0.240381) H42(0.167618) H46A(0.108566) H46B(0.159192)
 H47A(0.093781) H47B(0.065359) H48A(0.001244) H48B(-0.011096) H48C(0.029893)
 H49(0.164259) H50A(0.086376) H50B(0.055502) H51A(0.155086) H51B(0.119501)
 H52A(0.02723) H52B(0.0817) H52C(0.063992) H53(0.635708) H54(0.728103)
 H55(0.733225) H56(0.646085) H57(0.553832) H60(0.47121) H61(0.376124)
 H63(0.460676) H64(0.556615) H65A(0.348486) H65B(0.33859) H66(0.318506)
 H67(0.241016) H68(0.168119) H72A(0.109009) H72B(0.159667) H73A(0.095659)
 H73B(0.064016) H74A(0.002084) H74B(-0.00876) H74C(0.034085) H75(0.165939)
 H76A(0.091309) H76B(0.059144) H77A(0.162414) H77B(0.122897) H78A(0.035156)
 H78B(0.091391) H78C(0.077122) H79(0.553404) H80(0.649251) H81(0.711138)
 H82(0.677872) H83(0.581787) H86(0.487382) H87(0.387342) H89(0.380415)
 H90(0.478776) H91A(0.295822) H91B(0.304667) H92(0.263512) H93(0.205896)
 H94(0.167807) H98A(0.120304) H98B(0.148335) H99A(0.050041) H99B(0.08031)
 H10A(0.043502) H10B(-0.012743) H10C(0.011795) H101(0.219582) H10D(0.201073)
 H10E(0.140917) H10F(0.150957) H10G(0.091001) H10H(0.074452) H10I(0.075652)
 H10J(0.134593)
;
_olex2_submission_special_instructions 'No special instructions were received'

loop_
_space_group_symop_operation_xyz
'x, y, z'
'-x, -y, -z'

loop_
_atom_site_label
_atom_site_type_symbol
_atom_site_fract_x
_atom_site_fract_y
_atom_site_fract_z
_atom_site_U_iso_or_equiv
_atom_site_adp_type
_atom_site_occupancy
_atom_site_site_symmetry_order
_atom_site_calc_flag
_atom_site_refinement_flags_posn
_atom_site_refinement_flags_adp
_atom_site_refinement_flags_occupancy
_atom_site_disorder_assembly
_atom_site_disorder_group
O1 O 0.84757(14) 0.61791(12) 0.24174(9) 0.0446(5) Uani 1 1 d . . . . .
O2 O 0.78680(12) 0.06232(13) 0.26703(8) 0.0387(4) Uani 1 1 d . . . . .
O3 O 0.28236(12) 0.56052(13) 0.26722(7) 0.0362(4) Uani 1 1 d . . . . .
O4 O 0.35660(13) 0.11084(12) 0.25912(8) 0.0416(5) Uani 1 1 d . . . . .
N1 N 0.99514(16) 0.65878(14) 0.24793(9) 0.0347(5) Uani 1 1 d . . . . .
N2 N 0.94412(14) 0.01393(13) 0.29363(8) 0.0282(5) Uani 1 1 d . . . . .
N3 N 0.43915(14) 0.50810(13) 0.29477(8) 0.0284(5) Uani 1 1 d . . . . .
N4 N 0.50613(15) 0.15009(14) 0.26383(9) 0.0318(5) Uani 1 1 d . . . . .
C1 C 0.84248(19) 0.67456(17) 0.57929(12) 0.0356(6) Uani 1 1 d . . . . .
H1 H 0.789018 0.660855 0.563986 0.043 Uiso 1 1 calc R U . . .
C2 C 0.8212(2) 0.70438(18) 0.63757(12) 0.0409(6) Uani 1 1 d . . . . .
H2 H 0.753970 0.711092 0.661580 0.049 Uiso 1 1 calc R U . . .
C3 C 0.8987(2) 0.72432(19) 0.66052(13) 0.0453(7) Uani 1 1 d . . . . .
H3 H 0.885047 0.745562 0.700074 0.054 Uiso 1 1 calc R U . . .
C4 C 0.9959(2) 0.7128(2) 0.62492(12) 0.0467(7) Uani 1 1 d . . . . .
H4 H 1.049465 0.725569 0.640575 0.056 Uiso 1 1 calc R U . . .
C5 C 1.0169(2) 0.68297(19) 0.56702(12) 0.0408(6) Uani 1 1 d . . . . .
H5 H 1.084622 0.675217 0.543551 0.049 Uiso 1 1 calc R U . . .
C6 C 0.93978(18) 0.66422(16) 0.54278(11) 0.0317(6) Uani 1 1 d . . . . .
C7 C 0.96178(18) 0.63659(16) 0.47903(11) 0.0305(5) Uani 1 1 d . . . . .
C8 C 0.88427(19) 0.65702(17) 0.44407(12) 0.0350(6) Uani 1 1 d . . . . .
H8 H 0.817004 0.687090 0.461868 0.042 Uiso 1 1 calc R U . . .
C9 C 0.90371(19) 0.63434(17) 0.38432(12) 0.0372(6) Uani 1 1 d . . . . .
H9 H 0.849693 0.648794 0.361805 0.045 Uiso 1 1 calc R U . . .
C10 C 1.00132(19) 0.59064(16) 0.35674(12) 0.0339(6) Uani 1 1 d . . . . .
C11 C 1.07803(18) 0.56906(17) 0.39096(11) 0.0342(6) Uani 1 1 d . . . . .
H11 H 1.145162 0.539051 0.372901 0.041 Uiso 1 1 calc R U . . .
C12 C 1.05861(18) 0.59050(17) 0.45120(12) 0.0354(6) Uani 1 1 d . . . . .
H12 H 1.112378 0.573452 0.474016 0.042 Uiso 1 1 calc R U . . .
C13 C 1.0234(2) 0.56987(17) 0.29040(12) 0.0399(6) Uani 1 1 d . . . . .
H13A H 1.097052 0.541750 0.278077 0.048 Uiso 1 1 calc R U . . .
H13B H 0.984293 0.522428 0.287089 0.048 Uiso 1 1 calc R U . . .
C14 C 1.0577(2) 0.72375(19) 0.23566(12) 0.0417(7) Uani 1 1 d . . . . .
H14 H 1.120329 0.706793 0.250266 0.050 Uiso 1 1 calc R U . . .
C15 C 1.0321(2) 0.8106(2) 0.20351(12) 0.0462(7) Uani 1 1 d . . . . .
H15 H 1.075349 0.855290 0.195802 0.055 Uiso 1 1 calc R U . . .
C16 C 0.9392(2) 0.83398(19) 0.18134(12) 0.0407(6) Uani 1 1 d . . . . .
H16 H 0.919784 0.895756 0.159248 0.049 Uiso 1 1 calc R U . . .
C17 C 0.8767(2) 0.77034(17) 0.19079(11) 0.0350(6) Uani 1 1 d . . . . .
C18 C 0.90250(19) 0.67726(17) 0.22724(11) 0.0339(6) Uani 1 1 d . . . . .
C19 C 0.7804(2) 0.79238(19) 0.16575(11) 0.0384(6) Uani 1 1 d . . . . .
C20 C 0.7806(2) 0.7314(2) 0.11737(12) 0.0447(7) Uani 1 1 d . . . . .
H20A H 0.710746 0.742932 0.108688 0.054 Uiso 1 1 calc R U . . .
H20B H 0.800569 0.662751 0.133528 0.054 Uiso 1 1 calc R U . . .
C21 C 0.8546(2) 0.7545(2) 0.05731(12) 0.0498(7) Uani 1 1 d . . . . .
H21A H 0.831295 0.822023 0.039986 0.060 Uiso 1 1 calc R U . . .
H21B H 0.922946 0.748189 0.067019 0.060 Uiso 1 1 calc R U . . .
C22 C 0.8641(3) 0.6899(2) 0.00826(14) 0.0656(9) Uani 1 1 d . . . . .
H22A H 0.892288 0.623362 0.023773 0.098 Uiso 1 1 calc R U . . .
H22B H 0.909741 0.710610 -0.029620 0.098 Uiso 1 1 calc R U . . .
H22C H 0.796538 0.694294 -0.000883 0.098 Uiso 1 1 calc R U . . .
C23 C 0.7044(2) 0.8644(2) 0.18466(12) 0.0449(7) Uani 1 1 d . . . . .
H23 H 0.718212 0.900317 0.212377 0.054 Uiso 1 1 calc R U . . .
C24 C 0.5998(2) 0.8967(2) 0.16815(14) 0.0547(8) Uani 1 1 d . . . . .
H24A H 0.548163 0.883475 0.205595 0.066 Uiso 1 1 calc R U . . .
H24B H 0.595529 0.857981 0.136779 0.066 Uiso 1 1 calc R U . . .
C25 C 0.5728(3) 1.0025(2) 0.14293(14) 0.0594(9) Uani 1 1 d . . . . .
H25A H 0.498188 1.021816 0.144259 0.071 Uiso 1 1 calc R U . . .
H25B H 0.590402 1.041108 0.169844 0.071 Uiso 1 1 calc R U . . .
C26 C 0.6264(3) 1.0234(2) 0.07938(14) 0.0664(9) Uani 1 1 d . . . . .
H26A H 0.699973 0.998965 0.077018 0.100 Uiso 1 1 calc R U . . .
H26B H 0.612907 1.092983 0.066859 0.100 Uiso 1 1 calc R U . . .
H26C H 0.602133 0.992374 0.051603 0.100 Uiso 1 1 calc R U . . .
C27 C 0.74529(17) 0.05156(17) 0.63535(11) 0.0303(5) Uani 1 1 d . . . . .
H27 H 0.721047 -0.003293 0.632361 0.036 Uiso 1 1 calc R U . . .
C28 C 0.71661(18) 0.09181(18) 0.69042(11) 0.0329(6) Uani 1 1 d . . . . .
H28 H 0.672590 0.064885 0.724649 0.039 Uiso 1 1 calc R U . . .
C29 C 0.75231(19) 0.17128(17) 0.69534(11) 0.0344(6) Uani 1 1 d . . . . .
H29 H 0.732325 0.199396 0.732800 0.041 Uiso 1 1 calc R U . . .
C30 C 0.81740(19) 0.20974(17) 0.64535(11) 0.0329(6) Uani 1 1 d . . . . .
H30 H 0.842509 0.263839 0.648838 0.039 Uiso 1 1 calc R U . . .
C31 C 0.84590(18) 0.16967(16) 0.59046(10) 0.0297(5) Uani 1 1 d . . . . .
H31 H 0.890837 0.196251 0.556618 0.036 Uiso 1 1 calc R U . . .
C32 C 0.80918(17) 0.09046(16) 0.58435(10) 0.0262(5) Uani 1 1 d . . . . .
C33 C 0.83574(17) 0.05120(16) 0.52394(10) 0.0260(5) Uani 1 1 d . . . . .
C34 C 0.85582(17) -0.04693(16) 0.51991(11) 0.0286(5) Uani 1 1 d . . . . .
H34 H 0.853434 -0.091598 0.556629 0.034 Uiso 1 1 calc R U . . .
C35 C 0.87932(18) -0.07952(16) 0.46228(11) 0.0299(5) Uani 1 1 d . . . . .
H35 H 0.893766 -0.146621 0.460361 0.036 Uiso 1 1 calc R U . . .
C36 C 0.88225(17) -0.01666(16) 0.40740(10) 0.0269(5) Uani 1 1 d . . . . .
C37 C 0.86217(19) 0.08098(17) 0.41164(11) 0.0334(6) Uani 1 1 d . . . . .
H37 H 0.863825 0.125589 0.374895 0.040 Uiso 1 1 calc R U . . .
C38 C 0.83977(19) 0.11407(17) 0.46876(11) 0.0323(6) Uani 1 1 d . . . . .
H38 H 0.826832 0.181150 0.470427 0.039 Uiso 1 1 calc R U . . .
C39 C 0.90440(18) -0.05386(16) 0.34556(10) 0.0306(5) Uani 1 1 d . . . . .
H39A H 0.955054 -0.115428 0.347107 0.037 Uiso 1 1 calc R U . . .
H39B H 0.840850 -0.066582 0.337961 0.037 Uiso 1 1 calc R U . . .
C40 C 1.04174(18) 0.02522(17) 0.28837(11) 0.0311(6) Uani 1 1 d . . . . .
H40 H 1.081939 -0.011896 0.317206 0.037 Uiso 1 1 calc R U . . .
C41 C 1.08231(18) 0.08772(18) 0.24327(11) 0.0343(6) Uani 1 1 d . . . . .
H41 H 1.149857 0.095881 0.240381 0.041 Uiso 1 1 calc R U . . .
C42 C 1.02120(18) 0.14102(17) 0.20022(11) 0.0331(6) Uani 1 1 d . . . . .
H42 H 1.049486 0.184265 0.167618 0.040 Uiso 1 1 calc R U . . .
C43 C 0.92298(18) 0.13231(16) 0.20401(10) 0.0287(5) Uani 1 1 d . . . . .
C44 C 0.87755(18) 0.06882(17) 0.25556(10) 0.0295(5) Uani 1 1 d . . . . .
C45 C 0.86055(18) 0.18765(17) 0.15753(10) 0.0317(6) Uani 1 1 d . . . . .
C46 C 0.81234(19) 0.12996(18) 0.12723(11) 0.0351(6) Uani 1 1 d . . . . .
H46A H 0.756230 0.173313 0.108566 0.042 Uiso 1 1 calc R U . . .
H46B H 0.782372 0.082619 0.159192 0.042 Uiso 1 1 calc R U . . .
C47 C 0.8896(2) 0.07685(19) 0.07674(12) 0.0400(6) Uani 1 1 d . . . . .
H47A H 0.950967 0.042033 0.093781 0.048 Uiso 1 1 calc R U . . .
H47B H 0.858986 0.028696 0.065359 0.048 Uiso 1 1 calc R U . . .
C48 C 0.9218(3) 0.1427(2) 0.01916(13) 0.0607(9) Uani 1 1 d . . . . .
H48A H 0.861810 0.175951 0.001244 0.091 Uiso 1 1 calc R U . . .
H48B H 0.971274 0.104896 -0.011096 0.091 Uiso 1 1 calc R U . . .
H48C H 0.953359 0.189905 0.029893 0.091 Uiso 1 1 calc R U . . .
C49 C 0.8570(2) 0.28210(18) 0.14237(11) 0.0383(6) Uani 1 1 d . . . . .
H49 H 0.892338 0.309706 0.164259 0.046 Uiso 1 1 calc R U . . .
C50 C 0.8035(2) 0.34926(19) 0.09466(12) 0.0476(7) Uani 1 1 d . . . . .
H50A H 0.750265 0.320366 0.086376 0.057 Uiso 1 1 calc R U . . .
H50B H 0.853534 0.356708 0.055502 0.057 Uiso 1 1 calc R U . . .
C51 C 0.7540(2) 0.44795(18) 0.11441(12) 0.0411(6) Uani 1 1 d . . . . .
H51A H 0.707662 0.440433 0.155086 0.049 Uiso 1 1 calc R U . . .
H51B H 0.807775 0.479168 0.119501 0.049 Uiso 1 1 calc R U . . .
C52 C 0.6937(2) 0.5122(2) 0.06768(14) 0.0563(8) Uani 1 1 d . . . . .
H52A H 0.739132 0.519454 0.027230 0.084 Uiso 1 1 calc R U . . .
H52B H 0.664944 0.575304 0.081700 0.084 Uiso 1 1 calc R U . . .
H52C H 0.638219 0.483096 0.063992 0.084 Uiso 1 1 calc R U . . .
C53 C 0.24617(17) 0.54277(17) 0.63751(11) 0.0295(5) Uani 1 1 d . . . . .
H53 H 0.227206 0.484562 0.635708 0.035 Uiso 1 1 calc R U . . .
C54 C 0.21743(18) 0.58301(17) 0.69270(11) 0.0325(6) Uani 1 1 d . . . . .
H54 H 0.178576 0.552762 0.728103 0.039 Uiso 1 1 calc R U . . .
C55 C 0.24565(19) 0.66719(17) 0.69579(11) 0.0333(6) Uani 1 1 d . . . . .
H55 H 0.225537 0.695353 0.733225 0.040 Uiso 1 1 calc R U . . .
C56 C 0.30380(19) 0.71086(17) 0.64377(11) 0.0341(6) Uani 1 1 d . . . . .
H56 H 0.324316 0.768067 0.646085 0.041 Uiso 1 1 calc R U . . .
C57 C 0.33144(18) 0.67084(16) 0.58902(10) 0.0303(5) Uani 1 1 d . . . . .
H57 H 0.370705 0.701122 0.553832 0.036 Uiso 1 1 calc R U . . .
C58 C 0.30260(17) 0.58659(16) 0.58457(10) 0.0253(5) Uani 1 1 d . . . . .
C59 C 0.32853(17) 0.54730(16) 0.52439(10) 0.0263(5) Uani 1 1 d . . . . .
C60 C 0.32063(18) 0.60996(16) 0.46940(10) 0.0298(5) Uani 1 1 d . . . . .
H60 H 0.299367 0.677072 0.471210 0.036 Uiso 1 1 calc R U . . .
C61 C 0.34302(18) 0.57641(17) 0.41262(11) 0.0306(5) Uani 1 1 d . . . . .
H61 H 0.336258 0.620541 0.376124 0.037 Uiso 1 1 calc R U . . .
C62 C 0.37540(17) 0.47861(16) 0.40831(10) 0.0264(5) Uani 1 1 d . . . . .
C63 C 0.38399(18) 0.41572(16) 0.46277(11) 0.0299(5) Uani 1 1 d . . . . .
H63 H 0.406675 0.348760 0.460676 0.036 Uiso 1 1 calc R U . . .
C64 C 0.35995(18) 0.44923(16) 0.52004(11) 0.0307(5) Uani 1 1 d . . . . .
H64 H 0.364968 0.404904 0.556615 0.037 Uiso 1 1 calc R U . . .
C65 C 0.39800(19) 0.44092(17) 0.34656(10) 0.0314(6) Uani 1 1 d . . . . .
H65A H 0.448023 0.378981 0.348486 0.038 Uiso 1 1 calc R U . . .
H65B H 0.334398 0.428861 0.338590 0.038 Uiso 1 1 calc R U . . .
C66 C 0.53779(18) 0.51652(17) 0.28943(11) 0.0308(6) Uani 1 1 d . . . . .
H66 H 0.577104 0.478678 0.318506 0.037 Uiso 1 1 calc R U . . .
C67 C 0.58068(18) 0.57712(17) 0.24396(11) 0.0333(6) Uani 1 1 d . . . . .
H67 H 0.649039 0.583012 0.241016 0.040 Uiso 1 1 calc R U . . .
C68 C 0.52142(18) 0.63144(17) 0.20095(11) 0.0321(6) Uani 1 1 d . . . . .
H68 H 0.551414 0.673303 0.168119 0.038 Uiso 1 1 calc R U . . .
C69 C 0.42208(18) 0.62607(16) 0.20475(10) 0.0284(5) Uani 1 1 d . . . . .
C70 C 0.37406(18) 0.56473(16) 0.25604(10) 0.0282(5) Uani 1 1 d . . . . .
C71 C 0.35984(18) 0.68348(17) 0.15865(10) 0.0304(5) Uani 1 1 d . . . . .
C72 C 0.31038(19) 0.62783(18) 0.12790(11) 0.0362(6) Uani 1 1 d . . . . .
H72A H 0.255285 0.672536 0.109009 0.043 Uiso 1 1 calc R U . . .
H72B H 0.278802 0.581264 0.159667 0.043 Uiso 1 1 calc R U . . .
C73 C 0.3867(2) 0.57354(19) 0.07754(12) 0.0407(6) Uani 1 1 d . . . . .
H73A H 0.445062 0.533690 0.095659 0.049 Uiso 1 1 calc R U . . .
H73B H 0.352873 0.529793 0.064016 0.049 Uiso 1 1 calc R U . . .
C74 C 0.4269(2) 0.6390(2) 0.02125(12) 0.0533(8) Uani 1 1 d . . . . .
H74A H 0.369882 0.677134 0.002084 0.080 Uiso 1 1 calc R U . . .
H74B H 0.475500 0.600159 -0.008760 0.080 Uiso 1 1 calc R U . . .
H74C H 0.461431 0.682003 0.034085 0.080 Uiso 1 1 calc R U . . .
C75 C 0.3576(2) 0.77791(18) 0.14447(11) 0.0381(6) Uani 1 1 d . . . . .
H75 H 0.395296 0.803548 0.165939 0.046 Uiso 1 1 calc R U . . .
C76 C 0.3029(2) 0.84733(19) 0.09893(12) 0.0451(7) Uani 1 1 d . . . . .
H76A H 0.247736 0.820372 0.091309 0.054 Uiso 1 1 calc R U . . .
H76B H 0.351374 0.855241 0.059144 0.054 Uiso 1 1 calc R U . . .
C77 C 0.2568(2) 0.94529(18) 0.12035(13) 0.0428(7) Uani 1 1 d . . . . .
H77A H 0.214680 0.936994 0.162414 0.051 Uiso 1 1 calc R U . . .
H77B H 0.312505 0.976030 0.122897 0.051 Uiso 1 1 calc R U . . .
C78 C 0.1913(2) 1.0102(2) 0.07722(13) 0.0516(8) Uani 1 1 d . . . . .
H78A H 0.231959 1.016665 0.035156 0.077 Uiso 1 1 calc R U . . .
H78B H 0.166581 1.073604 0.091391 0.077 Uiso 1 1 calc R U . . .
H78C H 0.132906 0.982574 0.077122 0.077 Uiso 1 1 calc R U . . .
C79 C 0.5133(2) 0.20252(17) 0.57821(11) 0.0362(6) Uani 1 1 d . . . . .
H79 H 0.579208 0.202722 0.553404 0.043 Uiso 1 1 calc R U . . .
C80 C 0.4889(2) 0.23602(19) 0.63539(12) 0.0420(7) Uani 1 1 d . . . . .
H80 H 0.537796 0.259448 0.649251 0.050 Uiso 1 1 calc R U . . .
C81 C 0.3935(2) 0.23537(18) 0.67224(12) 0.0407(7) Uani 1 1 d . . . . .
H81 H 0.376369 0.259189 0.711138 0.049 Uiso 1 1 calc R U . . .
C82 C 0.3235(2) 0.20001(17) 0.65226(12) 0.0383(6) Uani 1 1 d . . . . .
H82 H 0.258526 0.197932 0.677872 0.046 Uiso 1 1 calc R U . . .
C83 C 0.34765(18) 0.16766(17) 0.59520(11) 0.0323(6) Uani 1 1 d . . . . .
H83 H 0.298382 0.144099 0.581787 0.039 Uiso 1 1 calc R U . . .
C84 C 0.44286(18) 0.16866(16) 0.55658(11) 0.0288(5) Uani 1 1 d . . . . .
C85 C 0.46700(17) 0.13798(15) 0.49372(11) 0.0278(5) Uani 1 1 d . . . . .
C86 C 0.56666(18) 0.09947(16) 0.46549(11) 0.0316(6) Uani 1 1 d . . . . .
H86 H 0.620841 0.090147 0.487382 0.038 Uiso 1 1 calc R U . . .
C87 C 0.58775(19) 0.07459(16) 0.40593(11) 0.0328(6) Uani 1 1 d . . . . .
H87 H 0.656242 0.049358 0.387342 0.039 Uiso 1 1 calc R U . . .
C88 C 0.50980(18) 0.08619(16) 0.37315(11) 0.0308(6) Uani 1 1 d . . . . .
C89 C 0.41040(18) 0.12284(16) 0.40190(11) 0.0325(6) Uani 1 1 d . . . . .
H89 H 0.356023 0.130531 0.380415 0.039 Uiso 1 1 calc R U . . .
C90 C 0.38922(18) 0.14803(16) 0.46040(11) 0.0309(6) Uani 1 1 d . . . . .
H90 H 0.320482 0.172804 0.478776 0.037 Uiso 1 1 calc R U . . .
C91 C 0.5331(2) 0.06237(17) 0.30741(11) 0.0363(6) Uani 1 1 d . . . . .
H91A H 0.606706 0.033554 0.295822 0.044 Uiso 1 1 calc R U . . .
H91B H 0.493688 0.014830 0.304667 0.044 Uiso 1 1 calc R U . . .
C92 C 0.5706(2) 0.21318(18) 0.24913(11) 0.0378(6) Uani 1 1 d . . . . .
H92 H 0.633385 0.196137 0.263512 0.045 Uiso 1 1 calc R U . . .
C93 C 0.5466(2) 0.29911(19) 0.21462(12) 0.0423(7) Uani 1 1 d . . . . .
H93 H 0.590793 0.343137 0.205896 0.051 Uiso 1 1 calc R U . . .
C94 C 0.4549(2) 0.32197(19) 0.19188(12) 0.0409(6) Uani 1 1 d . . . . .
H94 H 0.436999 0.382312 0.167807 0.049 Uiso 1 1 calc R U . . .
C95 C 0.39090(19) 0.25879(17) 0.20382(11) 0.0331(6) Uani 1 1 d . . . . .
C96 C 0.41332(18) 0.16855(17) 0.24315(11) 0.0310(6) Uani 1 1 d . . . . .
C97 C 0.2976(2) 0.27902(18) 0.17633(11) 0.0351(6) Uani 1 1 d . . . . .
C98 C 0.3021(2) 0.21287(19) 0.12998(12) 0.0420(7) Uani 1 1 d . . . . .
H98A H 0.233277 0.221523 0.120304 0.050 Uiso 1 1 calc R U . . .
H98B H 0.322803 0.145407 0.148335 0.050 Uiso 1 1 calc R U . . .
C99 C 0.3783(2) 0.2334(2) 0.06990(12) 0.0487(7) Uani 1 1 d . . . . .
H99A H 0.354161 0.299265 0.050041 0.058 Uiso 1 1 calc R U . . .
H99B H 0.445399 0.230494 0.080310 0.058 Uiso 1 1 calc R U . . .
C100 C 0.3917(2) 0.1629(2) 0.02403(13) 0.0590(9) Uani 1 1 d . . . . .
H10A H 0.415040 0.097413 0.043502 0.088 Uiso 1 1 calc R U . . .
H10B H 0.442445 0.177938 -0.012743 0.088 Uiso 1 1 calc R U . . .
H10C H 0.326241 0.167824 0.011795 0.088 Uiso 1 1 calc R U . . .
C101 C 0.2218(2) 0.35366(19) 0.19036(12) 0.0404(6) Uani 1 1 d . . . . .
H101 H 0.230710 0.389891 0.219582 0.048 Uiso 1 1 calc R U . . .
C102 C 0.1245(2) 0.3876(2) 0.16591(13) 0.0478(7) Uani 1 1 d . . . . .
H10D H 0.065737 0.392802 0.201073 0.057 Uiso 1 1 calc R U . . .
H10E H 0.118128 0.340008 0.140917 0.057 Uiso 1 1 calc R U . . .
C103 C 0.1218(3) 0.4856(2) 0.12565(17) 0.0701(10) Uani 1 1 d . . . . .
H10F H 0.128237 0.532717 0.150957 0.084 Uiso 1 1 calc R U . . .
H10G H 0.181352 0.480028 0.091001 0.084 Uiso 1 1 calc R U . . .
C104 C 0.0300(3) 0.5212(3) 0.10059(19) 0.0965(14) Uani 1 1 d . . . . .
H10H H 0.023989 0.475905 0.074452 0.145 Uiso 1 1 calc R U . . .
H10I H 0.032980 0.583702 0.075652 0.145 Uiso 1 1 calc R U . . .
H10J H -0.029334 0.528280 0.134593 0.145 Uiso 1 1 calc R U . . .

loop_
_atom_site_aniso_label
_atom_site_aniso_U_11
_atom_site_aniso_U_22
_atom_site_aniso_U_33
_atom_site_aniso_U_23
_atom_site_aniso_U_13
_atom_site_aniso_U_12
O1 0.0397(11) 0.0375(10) 0.0585(12) 0.0028(9) -0.0103(9) -0.0177(9)
O2 0.0277(10) 0.0518(11) 0.0349(10) 0.0017(8) -0.0048(8) -0.0115(8)
O3 0.0272(9) 0.0494(11) 0.0306(9) 0.0008(8) -0.0029(7) -0.0120(8)
O4 0.0412(11) 0.0394(10) 0.0465(11) -0.0010(8) -0.0048(9) -0.0193(9)
N1 0.0336(12) 0.0315(11) 0.0388(12) -0.0075(9) -0.0022(10) -0.0089(9)
N2 0.0291(11) 0.0298(11) 0.0260(10) -0.0040(8) -0.0066(9) -0.0053(9)
N3 0.0287(11) 0.0294(11) 0.0277(10) -0.0070(9) -0.0050(9) -0.0051(9)
N4 0.0324(11) 0.0312(11) 0.0319(11) -0.0077(9) -0.0005(9) -0.0095(9)
C1 0.0297(14) 0.0319(13) 0.0453(15) -0.0032(12) -0.0091(12) -0.0065(11)
C2 0.0393(15) 0.0346(14) 0.0460(16) -0.0019(12) -0.0033(13) -0.0093(12)
C3 0.0567(19) 0.0426(16) 0.0392(15) 0.0075(13) -0.0161(14) -0.0181(14)
C4 0.0466(17) 0.0560(18) 0.0431(16) 0.0097(14) -0.0177(14) -0.0242(14)
C5 0.0348(15) 0.0496(16) 0.0374(14) 0.0116(12) -0.0129(12) -0.0148(13)
C6 0.0281(13) 0.0233(12) 0.0414(14) 0.0058(11) -0.0087(11) -0.0062(10)
C7 0.0273(13) 0.0212(12) 0.0425(14) 0.0027(10) -0.0059(11) -0.0101(10)
C8 0.0259(13) 0.0310(13) 0.0496(16) -0.0095(12) -0.0094(12) -0.0037(11)
C9 0.0284(14) 0.0328(14) 0.0545(17) -0.0111(12) -0.0135(12) -0.0052(11)
C10 0.0350(14) 0.0235(12) 0.0431(14) -0.0021(11) -0.0063(12) -0.0086(11)
C11 0.0262(13) 0.0290(13) 0.0400(14) 0.0038(11) -0.0009(11) -0.0029(11)
C12 0.0240(13) 0.0305(13) 0.0475(15) 0.0095(12) -0.0095(11) -0.0059(11)
C13 0.0406(16) 0.0299(14) 0.0488(16) -0.0108(12) -0.0079(13) -0.0032(12)
C14 0.0374(15) 0.0491(17) 0.0415(15) -0.0073(13) -0.0033(12) -0.0173(13)
C15 0.0522(18) 0.0494(17) 0.0422(16) 0.0002(13) -0.0043(14) -0.0294(14)
C16 0.0472(17) 0.0371(15) 0.0390(15) 0.0006(12) -0.0069(13) -0.0163(13)
C17 0.0387(15) 0.0328(14) 0.0328(13) -0.0057(11) -0.0008(11) -0.0108(12)
C18 0.0313(14) 0.0321(14) 0.0370(14) -0.0093(11) 0.0009(11) -0.0078(11)
C19 0.0398(15) 0.0399(15) 0.0317(13) 0.0004(12) -0.0032(12) -0.0083(13)
C20 0.0462(17) 0.0488(16) 0.0432(16) -0.0092(13) -0.0065(13) -0.0171(14)
C21 0.0574(19) 0.0570(18) 0.0390(15) -0.0113(14) -0.0061(14) -0.0187(15)
C22 0.069(2) 0.079(2) 0.0539(19) -0.0234(18) -0.0123(17) -0.0161(19)
C23 0.0452(17) 0.0504(17) 0.0379(15) -0.0032(13) -0.0070(13) -0.0102(14)
C24 0.0474(18) 0.0581(19) 0.0535(18) 0.0017(15) -0.0119(15) -0.0058(15)
C25 0.061(2) 0.064(2) 0.0476(18) -0.0161(16) -0.0138(16) 0.0063(17)
C26 0.068(2) 0.070(2) 0.064(2) -0.0096(18) -0.0213(18) -0.0122(19)
C27 0.0283(13) 0.0305(13) 0.0322(13) -0.0030(11) -0.0051(11) -0.0079(10)
C28 0.0285(13) 0.0389(14) 0.0301(13) -0.0035(11) -0.0035(11) -0.0075(11)
C29 0.0393(15) 0.0324(14) 0.0291(13) -0.0058(11) -0.0086(11) 0.0000(11)
C30 0.0421(15) 0.0263(13) 0.0334(13) -0.0032(11) -0.0146(12) -0.0066(11)
C31 0.0346(14) 0.0251(12) 0.0286(12) 0.0031(10) -0.0089(11) -0.0068(10)
C32 0.0249(12) 0.0258(12) 0.0283(12) -0.0006(10) -0.0114(10) -0.0024(10)
C33 0.0226(12) 0.0285(12) 0.0281(12) -0.0011(10) -0.0084(10) -0.0059(10)
C34 0.0318(13) 0.0243(12) 0.0290(12) 0.0013(10) -0.0064(10) -0.0072(10)
C35 0.0315(13) 0.0250(12) 0.0326(13) -0.0010(10) -0.0077(11) -0.0054(10)
C36 0.0239(12) 0.0296(12) 0.0274(12) -0.0041(10) -0.0054(10) -0.0055(10)
C37 0.0417(15) 0.0289(13) 0.0271(12) 0.0017(10) -0.0083(11) -0.0045(11)
C38 0.0413(15) 0.0237(12) 0.0304(13) -0.0016(10) -0.0089(11) -0.0036(11)
C39 0.0338(14) 0.0273(12) 0.0290(12) 0.0008(10) -0.0070(11) -0.0053(11)
C40 0.0272(13) 0.0339(13) 0.0331(13) -0.0085(11) -0.0088(11) -0.0019(11)
C41 0.0269(13) 0.0417(15) 0.0358(14) -0.0097(12) -0.0033(11) -0.0089(11)
C42 0.0325(14) 0.0341(14) 0.0313(13) -0.0060(11) -0.0011(11) -0.0079(11)
C43 0.0307(13) 0.0313(13) 0.0238(12) -0.0075(10) -0.0029(10) -0.0050(11)
C44 0.0301(13) 0.0326(13) 0.0247(12) -0.0067(10) -0.0042(10) -0.0035(11)
C45 0.0316(13) 0.0359(14) 0.0241(12) -0.0046(10) 0.0004(10) -0.0053(11)
C46 0.0357(14) 0.0411(15) 0.0276(13) -0.0015(11) -0.0082(11) -0.0066(12)
C47 0.0439(16) 0.0413(15) 0.0378(14) -0.0101(12) -0.0063(12) -0.0122(13)
C48 0.082(2) 0.0568(19) 0.0393(16) -0.0160(15) 0.0122(16) -0.0223(18)
C49 0.0433(16) 0.0390(15) 0.0287(13) -0.0061(11) -0.0032(12) -0.0030(12)
C50 0.0631(19) 0.0413(16) 0.0341(14) -0.0044(12) -0.0119(14) -0.0008(14)
C51 0.0416(16) 0.0370(15) 0.0437(15) -0.0041(12) -0.0050(13) -0.0101(12)
C52 0.062(2) 0.0417(17) 0.063(2) -0.0059(15) -0.0202(17) -0.0002(15)
C53 0.0268(13) 0.0294(13) 0.0342(13) -0.0048(10) -0.0069(10) -0.0081(10)
C54 0.0290(13) 0.0383(14) 0.0298(13) -0.0026(11) -0.0064(11) -0.0067(11)
C55 0.0368(14) 0.0333(14) 0.0298(13) -0.0078(11) -0.0092(11) -0.0022(11)
C56 0.0457(16) 0.0268(13) 0.0334(13) -0.0033(11) -0.0143(12) -0.0088(11)
C57 0.0380(14) 0.0261(12) 0.0275(12) 0.0015(10) -0.0085(11) -0.0097(11)
C58 0.0237(12) 0.0259(12) 0.0265(12) -0.0004(10) -0.0098(10) -0.0031(10)
C59 0.0247(12) 0.0274(12) 0.0292(12) -0.0030(10) -0.0094(10) -0.0066(10)
C60 0.0345(14) 0.0232(12) 0.0311(13) -0.0030(10) -0.0096(11) -0.0023(10)
C61 0.0338(14) 0.0296(13) 0.0272(12) 0.0004(10) -0.0090(11) -0.0046(11)
C62 0.0225(12) 0.0290(12) 0.0287(12) -0.0050(10) -0.0063(10) -0.0053(10)
C63 0.0357(14) 0.0198(12) 0.0350(13) -0.0026(10) -0.0089(11) -0.0060(10)
C64 0.0361(14) 0.0276(13) 0.0285(12) 0.0008(10) -0.0083(11) -0.0077(11)
C65 0.0365(14) 0.0299(13) 0.0300(13) -0.0032(10) -0.0083(11) -0.0099(11)
C66 0.0257(13) 0.0353(14) 0.0324(13) -0.0113(11) -0.0078(11) -0.0014(11)
C67 0.0262(13) 0.0393(14) 0.0351(13) -0.0101(12) -0.0039(11) -0.0061(11)
C68 0.0343(14) 0.0334(13) 0.0288(13) -0.0073(11) -0.0005(11) -0.0106(11)
C69 0.0282(13) 0.0320(13) 0.0257(12) -0.0098(10) -0.0024(10) -0.0062(10)
C70 0.0304(13) 0.0311(13) 0.0242(12) -0.0092(10) -0.0030(10) -0.0067(10)
C71 0.0271(13) 0.0365(14) 0.0248(12) -0.0036(10) -0.0013(10) -0.0053(11)
C72 0.0340(14) 0.0451(15) 0.0292(13) -0.0023(11) -0.0062(11) -0.0097(12)
C73 0.0458(16) 0.0421(15) 0.0383(14) -0.0113(12) -0.0071(13) -0.0136(13)
C74 0.069(2) 0.0533(18) 0.0351(15) -0.0111(14) 0.0041(15) -0.0180(16)
C75 0.0390(15) 0.0409(15) 0.0316(13) -0.0063(12) -0.0047(12) -0.0043(12)
C76 0.0531(18) 0.0424(16) 0.0357(14) -0.0010(12) -0.0103(13) -0.0035(14)
C77 0.0423(16) 0.0358(15) 0.0484(16) -0.0048(13) -0.0053(13) -0.0080(12)
C78 0.0524(19) 0.0431(17) 0.0545(18) -0.0064(14) -0.0080(15) -0.0027(14)
C79 0.0361(14) 0.0381(14) 0.0354(14) 0.0053(11) -0.0120(12) -0.0122(12)
C80 0.0523(18) 0.0468(16) 0.0349(14) 0.0015(12) -0.0168(13) -0.0224(14)
C81 0.0553(18) 0.0384(15) 0.0291(13) -0.0022(11) -0.0109(13) -0.0103(13)
C82 0.0407(15) 0.0349(14) 0.0369(14) -0.0033(12) -0.0047(12) -0.0070(12)
C83 0.0271(13) 0.0304(13) 0.0392(14) -0.0051(11) -0.0070(11) -0.0044(11)
C84 0.0315(13) 0.0205(11) 0.0329(13) 0.0022(10) -0.0081(11) -0.0048(10)
C85 0.0264(13) 0.0203(11) 0.0348(13) 0.0014(10) -0.0056(10) -0.0051(10)
C86 0.0285(13) 0.0275(13) 0.0371(13) 0.0031(11) -0.0076(11) -0.0069(10)
C87 0.0271(13) 0.0246(12) 0.0416(14) -0.0007(11) -0.0025(11) -0.0018(10)
C88 0.0323(14) 0.0232(12) 0.0355(13) -0.0056(10) -0.0005(11) -0.0075(10)
C89 0.0294(13) 0.0300(13) 0.0403(14) -0.0059(11) -0.0081(11) -0.0079(11)
C90 0.0242(12) 0.0305(13) 0.0382(14) -0.0072(11) -0.0042(11) -0.0057(10)
C91 0.0347(14) 0.0315(13) 0.0417(15) -0.0087(12) -0.0051(12) -0.0042(11)
C92 0.0374(15) 0.0438(15) 0.0364(14) -0.0110(12) -0.0043(12) -0.0147(12)
C93 0.0492(17) 0.0421(16) 0.0435(15) -0.0020(13) -0.0105(13) -0.0255(13)
C94 0.0543(18) 0.0338(14) 0.0354(14) -0.0023(12) -0.0025(13) -0.0179(13)
C95 0.0381(15) 0.0347(14) 0.0273(12) -0.0092(11) 0.0004(11) -0.0117(12)
C96 0.0316(14) 0.0321(13) 0.0295(13) -0.0114(11) 0.0016(11) -0.0084(11)
C97 0.0405(15) 0.0346(14) 0.0302(13) -0.0023(11) -0.0006(11) -0.0148(12)
C98 0.0456(16) 0.0460(16) 0.0386(15) -0.0088(13) -0.0058(13) -0.0174(13)
C99 0.0494(18) 0.0622(19) 0.0401(16) -0.0158(14) -0.0029(13) -0.0209(15)
C100 0.057(2) 0.079(2) 0.0465(17) -0.0248(17) -0.0016(15) -0.0207(17)
C101 0.0470(17) 0.0436(16) 0.0328(14) -0.0066(12) -0.0065(12) -0.0136(13)
C102 0.0544(18) 0.0425(16) 0.0503(17) -0.0053(14) -0.0187(15) -0.0099(14)
C103 0.075(2) 0.054(2) 0.094(3) -0.0005(19) -0.050(2) -0.0125(18)
C104 0.102(3) 0.075(3) 0.120(4) -0.012(2) -0.064(3) 0.007(2)

loop_
_atom_type_symbol
_atom_type_description
_atom_type_scat_dispersion_real
_atom_type_scat_dispersion_imag
_atom_type_scat_source
C C 0.0033 0.0016 'International Tables Vol C Tables 4.2.6.8 and 6.1.1.4'
H H 0.0000 0.0000 'International Tables Vol C Tables 4.2.6.8 and 6.1.1.4'
N N 0.0061 0.0033 'International Tables Vol C Tables 4.2.6.8 and 6.1.1.4'
O O 0.0106 0.0060 'International Tables Vol C Tables 4.2.6.8 and 6.1.1.4'

loop_
_geom_angle_atom_site_label_1
_geom_angle_atom_site_label_2
_geom_angle_atom_site_label_3
_geom_angle
_geom_angle_site_symmetry_1
_geom_angle_site_symmetry_3
_geom_angle_publ_flag
C14 N1 C13 117.3(2) . . ?
C14 N1 C18 123.0(2) . . ?
C18 N1 C13 119.3(2) . . ?
C40 N2 C39 118.12(19) . . ?
C40 N2 C44 123.3(2) . . ?
C44 N2 C39 118.4(2) . . ?
C66 N3 C65 117.95(19) . . ?
C66 N3 C70 123.0(2) . . ?
C70 N3 C65 118.9(2) . . ?
C92 N4 C91 117.7(2) . . ?
C92 N4 C96 122.9(2) . . ?
C96 N4 C91 119.2(2) . . ?
C2 C1 H1 119.1 . . ?
C2 C1 C6 121.8(2) . . ?
C6 C1 H1 119.1 . . ?
C1 C2 H2 120.2 . . ?
C3 C2 C1 119.7(3) . . ?
C3 C2 H2 120.2 . . ?
C2 C3 H3 120.6 . . ?
C4 C3 C2 118.9(3) . . ?
C4 C3 H3 120.6 . . ?
C3 C4 H4 119.3 . . ?
C3 C4 C5 121.4(3) . . ?
C5 C4 H4 119.3 . . ?
C4 C5 H5 119.7 . . ?
C4 C5 C6 120.5(2) . . ?
C6 C5 H5 119.7 . . ?
C1 C6 C5 117.7(2) . . ?
C1 C6 C7 121.9(2) . . ?
C5 C6 C7 120.3(2) . . ?
C8 C7 C6 120.5(2) . . ?
C12 C7 C6 122.5(2) . . ?
C12 C7 C8 117.0(2) . . ?
C7 C8 H8 119.3 . . ?
C9 C8 C7 121.4(2) . . ?
C9 C8 H8 119.3 . . ?
C8 C9 H9 119.6 . . ?
C8 C9 C10 120.8(2) . . ?
C10 C9 H9 119.6 . . ?
C9 C10 C13 120.7(2) . . ?
C11 C10 C9 118.3(2) . . ?
C11 C10 C13 120.9(2) . . ?
C10 C11 H11 119.5 . . ?
C10 C11 C12 121.1(2) . . ?
C12 C11 H11 119.5 . . ?
C7 C12 H12 119.3 . . ?
C11 C12 C7 121.4(2) . . ?
C11 C12 H12 119.3 . . ?
N1 C13 C10 110.92(19) . . ?
N1 C13 H13A 109.5 . . ?
N1 C13 H13B 109.5 . . ?
C10 C13 H13A 109.5 . . ?
C10 C13 H13B 109.5 . . ?
H13A C13 H13B 108.0 . . ?
N1 C14 H14 119.3 . . ?
C15 C14 N1 121.4(3) . . ?
C15 C14 H14 119.3 . . ?
C14 C15 H15 120.8 . . ?
C14 C15 C16 118.5(3) . . ?
C16 C15 H15 120.8 . . ?
C15 C16 H16 119.1 . . ?
C17 C16 C15 121.9(3) . . ?
C17 C16 H16 119.1 . . ?
C16 C17 C18 119.8(2) . . ?
C16 C17 C19 122.6(2) . . ?
C18 C17 C19 117.5(2) . . ?
O1 C18 N1 120.2(2) . . ?
O1 C18 C17 124.4(2) . . ?
N1 C18 C17 115.3(2) . . ?
C17 C19 C20 114.9(2) . . ?
C23 C19 C17 119.8(2) . . ?
C23 C19 C20 125.3(3) . . ?
C19 C20 H20A 109.4 . . ?
C19 C20 H20B 109.4 . . ?
C19 C20 C21 111.2(2) . . ?
H20A C20 H20B 108.0 . . ?
C21 C20 H20A 109.4 . . ?
C21 C20 H20B 109.4 . . ?
C20 C21 H21A 108.8 . . ?
C20 C21 H21B 108.8 . . ?
H21A C21 H21B 107.7 . . ?
C22 C21 C20 113.7(3) . . ?
C22 C21 H21A 108.8 . . ?
C22 C21 H21B 108.8 . . ?
C21 C22 H22A 109.5 . . ?
C21 C22 H22B 109.5 . . ?
C21 C22 H22C 109.5 . . ?
H22A C22 H22B 109.5 . . ?
H22A C22 H22C 109.5 . . ?
H22B C22 H22C 109.5 . . ?
C19 C23 H23 115.5 . . ?
C19 C23 C24 129.1(3) . . ?
C24 C23 H23 115.5 . . ?
C23 C24 H24A 108.7 . . ?
C23 C24 H24B 108.7 . . ?
C23 C24 C25 114.4(3) . . ?
H24A C24 H24B 107.6 . . ?
C25 C24 H24A 108.7 . . ?
C25 C24 H24B 108.7 . . ?
C24 C25 H25A 109.1 . . ?
C24 C25 H25B 109.1 . . ?
H25A C25 H25B 107.9 . . ?
C26 C25 C24 112.4(3) . . ?
C26 C25 H25A 109.1 . . ?
C26 C25 H25B 109.1 . . ?
C25 C26 H26A 109.5 . . ?
C25 C26 H26B 109.5 . . ?
C25 C26 H26C 109.5 . . ?
H26A C26 H26B 109.5 . . ?
H26A C26 H26C 109.5 . . ?
H26B C26 H26C 109.5 . . ?
C28 C27 H27 119.5 . . ?
C28 C27 C32 121.0(2) . . ?
C32 C27 H27 119.5 . . ?
C27 C28 H28 120.1 . . ?
C29 C28 C27 119.9(2) . . ?
C29 C28 H28 120.1 . . ?
C28 C29 H29 120.1 . . ?
C28 C29 C30 119.8(2) . . ?
C30 C29 H29 120.1 . . ?
C29 C30 H30 119.8 . . ?
C31 C30 C29 120.3(2) . . ?
C31 C30 H30 119.8 . . ?
C30 C31 H31 119.7 . . ?
C30 C31 C32 120.6(2) . . ?
C32 C31 H31 119.7 . . ?
C27 C32 C31 118.4(2) . . ?
C27 C32 C33 121.4(2) . . ?
C31 C32 C33 120.2(2) . . ?
C34 C33 C32 122.6(2) . . ?
C34 C33 C38 117.8(2) . . ?
C38 C33 C32 119.5(2) . . ?
C33 C34 H34 119.9 . . ?
C35 C34 C33 120.2(2) . . ?
C35 C34 H34 119.9 . . ?
C34 C35 H35 119.1 . . ?
C36 C35 C34 121.8(2) . . ?
C36 C35 H35 119.1 . . ?
C35 C36 C39 120.7(2) . . ?
C37 C36 C35 117.8(2) . . ?
C37 C36 C39 121.5(2) . . ?
C36 C37 H37 119.6 . . ?
C38 C37 C36 120.8(2) . . ?
C38 C37 H37 119.6 . . ?
C33 C38 H38 119.2 . . ?
C37 C38 C33 121.5(2) . . ?
C37 C38 H38 119.2 . . ?
N2 C39 C36 112.72(19) . . ?
N2 C39 H39A 109.0 . . ?
N2 C39 H39B 109.0 . . ?
C36 C39 H39A 109.0 . . ?
C36 C39 H39B 109.0 . . ?
H39A C39 H39B 107.8 . . ?
N2 C40 H40 119.2 . . ?
C41 C40 N2 121.6(2) . . ?
C41 C40 H40 119.2 . . ?
C40 C41 H41 121.0 . . ?
C40 C41 C42 118.0(2) . . ?
C42 C41 H41 121.0 . . ?
C41 C42 H42 118.9 . . ?
C43 C42 C41 122.3(2) . . ?
C43 C42 H42 118.9 . . ?
C42 C43 C44 119.1(2) . . ?
C42 C43 C45 121.5(2) . . ?
C44 C43 C45 119.4(2) . . ?
O2 C44 N2 120.0(2) . . ?
O2 C44 C43 124.7(2) . . ?
N2 C44 C43 115.3(2) . . ?
C43 C45 C46 116.1(2) . . ?
C49 C45 C43 119.1(2) . . ?
C49 C45 C46 124.6(2) . . ?
C45 C46 H46A 109.2 . . ?
C45 C46 H46B 109.2 . . ?
C45 C46 C47 112.2(2) . . ?
H46A C46 H46B 107.9 . . ?
C47 C46 H46A 109.2 . . ?
C47 C46 H46B 109.2 . . ?
C46 C47 H47A 108.9 . . ?
C46 C47 H47B 108.9 . . ?
H47A C47 H47B 107.7 . . ?
C48 C47 C46 113.2(2) . . ?
C48 C47 H47A 108.9 . . ?
C48 C47 H47B 108.9 . . ?
C47 C48 H48A 109.5 . . ?
C47 C48 H48B 109.5 . . ?
C47 C48 H48C 109.5 . . ?
H48A C48 H48B 109.5 . . ?
H48A C48 H48C 109.5 . . ?
H48B C48 H48C 109.5 . . ?
C45 C49 H49 116.3 . . ?
C45 C49 C50 127.4(3) . . ?
C50 C49 H49 116.3 . . ?
C49 C50 H50A 108.9 . . ?
C49 C50 H50B 108.9 . . ?
C49 C50 C51 113.3(2) . . ?
H50A C50 H50B 107.7 . . ?
C51 C50 H50A 108.9 . . ?
C51 C50 H50B 108.9 . . ?
C50 C51 H51A 109.1 . . ?
C50 C51 H51B 109.1 . . ?
H51A C51 H51B 107.9 . . ?
C52 C51 C50 112.4(2) . . ?
C52 C51 H51A 109.1 . . ?
C52 C51 H51B 109.1 . . ?
C51 C52 H52A 109.5 . . ?
C51 C52 H52B 109.5 . . ?
C51 C52 H52C 109.5 . . ?
H52A C52 H52B 109.5 . . ?
H52A C52 H52C 109.5 . . ?
H52B C52 H52C 109.5 . . ?
C54 C53 H53 119.4 . . ?
C54 C53 C58 121.1(2) . . ?
C58 C53 H53 119.4 . . ?
C53 C54 H54 120.1 . . ?
C55 C54 C53 119.7(2) . . ?
C55 C54 H54 120.1 . . ?
C54 C55 H55 120.0 . . ?
C54 C55 C56 119.9(2) . . ?
C56 C55 H55 120.0 . . ?
C55 C56 H56 120.0 . . ?
C57 C56 C55 120.0(2) . . ?
C57 C56 H56 120.0 . . ?
C56 C57 H57 119.5 . . ?
C56 C57 C58 121.0(2) . . ?
C58 C57 H57 119.5 . . ?
C53 C58 C59 121.6(2) . . ?
C57 C58 C53 118.2(2) . . ?
C57 C58 C59 120.2(2) . . ?
C60 C59 C58 119.6(2) . . ?
C64 C59 C58 122.6(2) . . ?
C64 C59 C60 117.7(2) . . ?
C59 C60 H60 119.2 . . ?
C61 C60 C59 121.5(2) . . ?
C61 C60 H60 119.2 . . ?
C60 C61 H61 119.7 . . ?
C60 C61 C62 120.7(2) . . ?
C62 C61 H61 119.7 . . ?
C61 C62 C63 118.2(2) . . ?
C61 C62 C65 121.1(2) . . ?
C63 C62 C65 120.6(2) . . ?
C62 C63 H63 119.4 . . ?
C64 C63 C62 121.2(2) . . ?
C64 C63 H63 119.4 . . ?
C59 C64 H64 119.7 . . ?
C63 C64 C59 120.7(2) . . ?
C63 C64 H64 119.7 . . ?
N3 C65 C62 112.55(19) . . ?
N3 C65 H65A 109.1 . . ?
N3 C65 H65B 109.1 . . ?
C62 C65 H65A 109.1 . . ?
C62 C65 H65B 109.1 . . ?
H65A C65 H65B 107.8 . . ?
N3 C66 H66 119.2 . . ?
C67 C66 N3 121.7(2) . . ?
C67 C66 H66 119.2 . . ?
C66 C67 H67 120.9 . . ?
C66 C67 C68 118.1(2) . . ?
C68 C67 H67 120.9 . . ?
C67 C68 H68 118.9 . . ?
C69 C68 C67 122.3(2) . . ?
C69 C68 H68 118.9 . . ?
C68 C69 C70 119.4(2) . . ?
C68 C69 C71 122.0(2) . . ?
C70 C69 C71 118.6(2) . . ?
O3 C70 N3 119.8(2) . . ?
O3 C70 C69 125.0(2) . . ?
N3 C70 C69 115.2(2) . . ?
C69 C71 C72 116.0(2) . . ?
C75 C71 C69 119.1(2) . . ?
C75 C71 C72 124.8(2) . . ?
C71 C72 H72A 109.1 . . ?
C71 C72 H72B 109.1 . . ?
C71 C72 C73 112.5(2) . . ?
H72A C72 H72B 107.8 . . ?
C73 C72 H72A 109.1 . . ?
C73 C72 H72B 109.1 . . ?
C72 C73 H73A 108.9 . . ?
C72 C73 H73B 108.9 . . ?
H73A C73 H73B 107.7 . . ?
C74 C73 C72 113.6(2) . . ?
C74 C73 H73A 108.9 . . ?
C74 C73 H73B 108.9 . . ?
C73 C74 H74A 109.5 . . ?
C73 C74 H74B 109.5 . . ?
C73 C74 H74C 109.5 . . ?
H74A C74 H74B 109.5 . . ?
H74A C74 H74C 109.5 . . ?
H74B C74 H74C 109.5 . . ?
C71 C75 H75 116.2 . . ?
C71 C75 C76 127.6(2) . . ?
C76 C75 H75 116.2 . . ?
C75 C76 H76A 108.9 . . ?
C75 C76 H76B 108.9 . . ?
C75 C76 C77 113.4(2) . . ?
H76A C76 H76B 107.7 . . ?
C77 C76 H76A 108.9 . . ?
C77 C76 H76B 108.9 . . ?
C76 C77 H77A 109.1 . . ?
C76 C77 H77B 109.1 . . ?
H77A C77 H77B 107.9 . . ?
C78 C77 C76 112.3(2) . . ?
C78 C77 H77A 109.1 . . ?
C78 C77 H77B 109.1 . . ?
C77 C78 H78A 109.5 . . ?
C77 C78 H78B 109.5 . . ?
C77 C78 H78C 109.5 . . ?
H78A C78 H78B 109.5 . . ?
H78A C78 H78C 109.5 . . ?
H78B C78 H78C 109.5 . . ?
C80 C79 H79 119.4 . . ?
C80 C79 C84 121.1(2) . . ?
C84 C79 H79 119.4 . . ?
C79 C80 H80 120.0 . . ?
C81 C80 C79 120.1(2) . . ?
C81 C80 H80 120.0 . . ?
C80 C81 H81 120.2 . . ?
C82 C81 C80 119.7(2) . . ?
C82 C81 H81 120.2 . . ?
C81 C82 H82 120.0 . . ?
C83 C82 C81 120.1(2) . . ?
C83 C82 H82 120.0 . . ?
C82 C83 H83 119.2 . . ?
C82 C83 C84 121.5(2) . . ?
C84 C83 H83 119.2 . . ?
C79 C84 C83 117.5(2) . . ?
C79 C84 C85 121.1(2) . . ?
C83 C84 C85 121.4(2) . . ?
C86 C85 C84 122.0(2) . . ?
C86 C85 C90 117.5(2) . . ?
C90 C85 C84 120.4(2) . . ?
C85 C86 H86 119.5 . . ?
C87 C86 C85 121.0(2) . . ?
C87 C86 H86 119.5 . . ?
C86 C87 H87 119.6 . . ?
C86 C87 C88 120.8(2) . . ?
C88 C87 H87 119.6 . . ?
C87 C88 C89 118.1(2) . . ?
C87 C88 C91 120.8(2) . . ?
C89 C88 C91 121.1(2) . . ?
C88 C89 H89 119.3 . . ?
C90 C89 C88 121.4(2) . . ?
C90 C89 H89 119.3 . . ?
C85 C90 H90 119.4 . . ?
C89 C90 C85 121.2(2) . . ?
C89 C90 H90 119.4 . . ?
N4 C91 C88 110.44(19) . . ?
N4 C91 H91A 109.6 . . ?
N4 C91 H91B 109.6 . . ?
C88 C91 H91A 109.6 . . ?
C88 C91 H91B 109.6 . . ?
H91A C91 H91B 108.1 . . ?
N4 C92 H92 119.3 . . ?
C93 C92 N4 121.4(2) . . ?
C93 C92 H92 119.3 . . ?
C92 C93 H93 120.7 . . ?
C92 C93 C94 118.6(3) . . ?
C94 C93 H93 120.7 . . ?
C93 C94 H94 119.4 . . ?
C95 C94 C93 121.2(2) . . ?
C95 C94 H94 119.4 . . ?
C94 C95 C96 120.6(2) . . ?
C94 C95 C97 121.8(2) . . ?
C96 C95 C97 117.6(2) . . ?
O4 C96 N4 120.5(2) . . ?
O4 C96 C95 124.4(2) . . ?
N4 C96 C95 115.1(2) . . ?
C95 C97 C98 114.1(2) . . ?
C101 C97 C95 120.4(2) . . ?
C101 C97 C98 125.4(2) . . ?
C97 C98 H98A 109.4 . . ?
C97 C98 H98B 109.4 . . ?
C97 C98 C99 111.2(2) . . ?
H98A C98 H98B 108.0 . . ?
C99 C98 H98A 109.4 . . ?
C99 C98 H98B 109.4 . . ?
C98 C99 H99A 109.0 . . ?
C98 C99 H99B 109.0 . . ?
H99A C99 H99B 107.8 . . ?
C100 C99 C98 112.8(2) . . ?
C100 C99 H99A 109.0 . . ?
C100 C99 H99B 109.0 . . ?
C99 C100 H10A 109.5 . . ?
C99 C100 H10B 109.5 . . ?
C99 C100 H10C 109.5 . . ?
H10A C100 H10B 109.5 . . ?
H10A C100 H10C 109.5 . . ?
H10B C100 H10C 109.5 . . ?
C97 C101 H101 115.9 . . ?
C97 C101 C102 128.2(2) . . ?
C102 C101 H101 115.9 . . ?
C101 C102 H10D 109.4 . . ?
C101 C102 H10E 109.4 . . ?
C101 C102 C103 111.3(2) . . ?
H10D C102 H10E 108.0 . . ?
C103 C102 H10D 109.4 . . ?
C103 C102 H10E 109.4 . . ?
C102 C103 H10F 108.9 . . ?
C102 C103 H10G 108.9 . . ?
H10F C103 H10G 107.7 . . ?
C104 C103 C102 113.6(3) . . ?
C104 C103 H10F 108.9 . . ?
C104 C103 H10G 108.9 . . ?
C103 C104 H10H 109.5 . . ?
C103 C104 H10I 109.5 . . ?
C103 C104 H10J 109.5 . . ?
H10H C104 H10I 109.5 . . ?
H10H C104 H10J 109.5 . . ?
H10I C104 H10J 109.5 . . ?

loop_
_geom_bond_atom_site_label_1
_geom_bond_atom_site_label_2
_geom_bond_distance
_geom_bond_site_symmetry_2
_geom_bond_publ_flag
O1 C18 1.232(3) . ?
O2 C44 1.238(3) . ?
O3 C70 1.242(3) . ?
O4 C96 1.232(3) . ?
N1 C13 1.483(3) . ?
N1 C14 1.376(3) . ?
N1 C18 1.400(3) . ?
N2 C39 1.476(3) . ?
N2 C40 1.366(3) . ?
N2 C44 1.397(3) . ?
N3 C65 1.476(3) . ?
N3 C66 1.366(3) . ?
N3 C70 1.401(3) . ?
N4 C91 1.482(3) . ?
N4 C92 1.371(3) . ?
N4 C96 1.402(3) . ?
C1 H1 0.9500 . ?
C1 C2 1.389(3) . ?
C1 C6 1.389(3) . ?
C2 H2 0.9500 . ?
C2 C3 1.387(4) . ?
C3 H3 0.9500 . ?
C3 C4 1.380(4) . ?
C4 H4 0.9500 . ?
C4 C5 1.381(4) . ?
C5 H5 0.9500 . ?
C5 C6 1.392(3) . ?
C6 C7 1.491(3) . ?
C7 C8 1.404(3) . ?
C7 C12 1.395(3) . ?
C8 H8 0.9500 . ?
C8 C9 1.382(3) . ?
C9 H9 0.9500 . ?
C9 C10 1.390(3) . ?
C10 C11 1.382(3) . ?
C10 C13 1.512(3) . ?
C11 H11 0.9500 . ?
C11 C12 1.386(3) . ?
C12 H12 0.9500 . ?
C13 H13A 0.9900 . ?
C13 H13B 0.9900 . ?
C14 H14 0.9500 . ?
C14 C15 1.342(4) . ?
C15 H15 0.9500 . ?
C15 C16 1.416(4) . ?
C16 H16 0.9500 . ?
C16 C17 1.365(4) . ?
C17 C18 1.455(3) . ?
C17 C19 1.493(3) . ?
C19 C20 1.510(4) . ?
C19 C23 1.337(4) . ?
C20 H20A 0.9900 . ?
C20 H20B 0.9900 . ?
C20 C21 1.528(4) . ?
C21 H21A 0.9900 . ?
C21 H21B 0.9900 . ?
C21 C22 1.525(4) . ?
C22 H22A 0.9800 . ?
C22 H22B 0.9800 . ?
C22 H22C 0.9800 . ?
C23 H23 0.9500 . ?
C23 C24 1.507(4) . ?
C24 H24A 0.9900 . ?
C24 H24B 0.9900 . ?
C24 C25 1.522(4) . ?
C25 H25A 0.9900 . ?
C25 H25B 0.9900 . ?
C25 C26 1.460(4) . ?
C26 H26A 0.9800 . ?
C26 H26B 0.9800 . ?
C26 H26C 0.9800 . ?
C27 H27 0.9500 . ?
C27 C28 1.389(3) . ?
C27 C32 1.395(3) . ?
C28 H28 0.9500 . ?
C28 C29 1.385(3) . ?
C29 H29 0.9500 . ?
C29 C30 1.388(4) . ?
C30 H30 0.9500 . ?
C30 C31 1.384(3) . ?
C31 H31 0.9500 . ?
C31 C32 1.398(3) . ?
C32 C33 1.491(3) . ?
C33 C34 1.395(3) . ?
C33 C38 1.396(3) . ?
C34 H34 0.9500 . ?
C34 C35 1.391(3) . ?
C35 H35 0.9500 . ?
C35 C36 1.390(3) . ?
C36 C37 1.389(3) . ?
C36 C39 1.510(3) . ?
C37 H37 0.9500 . ?
C37 C38 1.384(3) . ?
C38 H38 0.9500 . ?
C39 H39A 0.9900 . ?
C39 H39B 0.9900 . ?
C40 H40 0.9500 . ?
C40 C41 1.347(3) . ?
C41 H41 0.9500 . ?
C41 C42 1.418(3) . ?
C42 H42 0.9500 . ?
C42 C43 1.368(3) . ?
C43 C44 1.463(3) . ?
C43 C45 1.493(3) . ?
C45 C46 1.504(3) . ?
C45 C49 1.341(3) . ?
C46 H46A 0.9900 . ?
C46 H46B 0.9900 . ?
C46 C47 1.537(3) . ?
C47 H47A 0.9900 . ?
C47 H47B 0.9900 . ?
C47 C48 1.507(4) . ?
C48 H48A 0.9800 . ?
C48 H48B 0.9800 . ?
C48 H48C 0.9800 . ?
C49 H49 0.9500 . ?
C49 C50 1.504(3) . ?
C50 H50A 0.9900 . ?
C50 H50B 0.9900 . ?
C50 C51 1.522(4) . ?
C51 H51A 0.9900 . ?
C51 H51B 0.9900 . ?
C51 C52 1.521(4) . ?
C52 H52A 0.9800 . ?
C52 H52B 0.9800 . ?
C52 H52C 0.9800 . ?
C53 H53 0.9500 . ?
C53 C54 1.391(3) . ?
C53 C58 1.401(3) . ?
C54 H54 0.9500 . ?
C54 C55 1.382(3) . ?
C55 H55 0.9500 . ?
C55 C56 1.398(3) . ?
C56 H56 0.9500 . ?
C56 C57 1.381(3) . ?
C57 H57 0.9500 . ?
C57 C58 1.396(3) . ?
C58 C59 1.487(3) . ?
C59 C60 1.400(3) . ?
C59 C64 1.395(3) . ?
C60 H60 0.9500 . ?
C60 C61 1.380(3) . ?
C61 H61 0.9500 . ?
C61 C62 1.392(3) . ?
C62 C63 1.394(3) . ?
C62 C65 1.511(3) . ?
C63 H63 0.9500 . ?
C63 C64 1.389(3) . ?
C64 H64 0.9500 . ?
C65 H65A 0.9900 . ?
C65 H65B 0.9900 . ?
C66 H66 0.9500 . ?
C66 C67 1.347(3) . ?
C67 H67 0.9500 . ?
C67 C68 1.407(3) . ?
C68 H68 0.9500 . ?
C68 C69 1.368(3) . ?
C69 C70 1.456(3) . ?
C69 C71 1.494(3) . ?
C71 C72 1.500(3) . ?
C71 C75 1.342(3) . ?
C72 H72A 0.9900 . ?
C72 H72B 0.9900 . ?
C72 C73 1.537(3) . ?
C73 H73A 0.9900 . ?
C73 H73B 0.9900 . ?
C73 C74 1.518(4) . ?
C74 H74A 0.9800 . ?
C74 H74B 0.9800 . ?
C74 H74C 0.9800 . ?
C75 H75 0.9500 . ?
C75 C76 1.492(3) . ?
C76 H76A 0.9900 . ?
C76 H76B 0.9900 . ?
C76 C77 1.520(4) . ?
C77 H77A 0.9900 . ?
C77 H77B 0.9900 . ?
C77 C78 1.511(4) . ?
C78 H78A 0.9800 . ?
C78 H78B 0.9800 . ?
C78 H78C 0.9800 . ?
C79 H79 0.9500 . ?
C79 C80 1.387(3) . ?
C79 C84 1.390(3) . ?
C80 H80 0.9500 . ?
C80 C81 1.383(4) . ?
C81 H81 0.9500 . ?
C81 C82 1.377(4) . ?
C82 H82 0.9500 . ?
C82 C83 1.377(3) . ?
C83 H83 0.9500 . ?
C83 C84 1.397(3) . ?
C84 C85 1.488(3) . ?
C85 C86 1.396(3) . ?
C85 C90 1.400(3) . ?
C86 H86 0.9500 . ?
C86 C87 1.388(3) . ?
C87 H87 0.9500 . ?
C87 C88 1.390(3) . ?
C88 C89 1.390(3) . ?
C88 C91 1.513(3) . ?
C89 H89 0.9500 . ?
C89 C90 1.367(3) . ?
C90 H90 0.9500 . ?
C91 H91A 0.9900 . ?
C91 H91B 0.9900 . ?
C92 H92 0.9500 . ?
C92 C93 1.352(4) . ?
C93 H93 0.9500 . ?
C93 C94 1.408(4) . ?
C94 H94 0.9500 . ?
C94 C95 1.370(4) . ?
C95 C96 1.448(3) . ?
C95 C97 1.487(3) . ?
C97 C98 1.511(3) . ?
C97 C101 1.334(4) . ?
C98 H98A 0.9900 . ?
C98 H98B 0.9900 . ?
C98 C99 1.537(4) . ?
C99 H99A 0.9900 . ?
C99 H99B 0.9900 . ?
C99 C100 1.522(4) . ?
C100 H10A 0.9800 . ?
C100 H10B 0.9800 . ?
C100 H10C 0.9800 . ?
C101 H101 0.9500 . ?
C101 C102 1.498(4) . ?
C102 H10D 0.9900 . ?
C102 H10E 0.9900 . ?
C102 C103 1.537(4) . ?
C103 H10F 0.9900 . ?
C103 H10G 0.9900 . ?
C103 C104 1.438(4) . ?
C104 H10H 0.9800 . ?
C104 H10I 0.9800 . ?
C104 H10J 0.9800 . ?

loop_
_geom_torsion_atom_site_label_1
_geom_torsion_atom_site_label_2
_geom_torsion_atom_site_label_3
_geom_torsion_atom_site_label_4
_geom_torsion
_geom_torsion_site_symmetry_1
_geom_torsion_site_symmetry_2
_geom_torsion_site_symmetry_3
_geom_torsion_site_symmetry_4
_geom_torsion_publ_flag
N1 C14 C15 C16 -0.9(4) . . . . ?
N2 C40 C41 C42 -1.1(3) . . . . ?
N3 C66 C67 C68 -0.9(3) . . . . ?
N4 C92 C93 C94 -2.1(4) . . . . ?
C1 C2 C3 C4 -0.8(4) . . . . ?
C1 C6 C7 C8 25.9(3) . . . . ?
C1 C6 C7 C12 -154.5(2) . . . . ?
C2 C1 C6 C5 1.3(4) . . . . ?
C2 C1 C6 C7 -177.1(2) . . . . ?
C2 C3 C4 C5 0.7(4) . . . . ?
C3 C4 C5 C6 0.4(4) . . . . ?
C4 C5 C6 C1 -1.3(4) . . . . ?
C4 C5 C6 C7 177.1(2) . . . . ?
C5 C6 C7 C8 -152.4(2) . . . . ?
C5 C6 C7 C12 27.2(3) . . . . ?
C6 C1 C2 C3 -0.2(4) . . . . ?
C6 C7 C8 C9 178.2(2) . . . . ?
C6 C7 C12 C11 -177.4(2) . . . . ?
C7 C8 C9 C10 -0.2(4) . . . . ?
C8 C7 C12 C11 2.3(4) . . . . ?
C8 C9 C10 C11 1.0(4) . . . . ?
C8 C9 C10 C13 -177.3(2) . . . . ?
C9 C10 C11 C12 -0.2(4) . . . . ?
C9 C10 C13 N1 56.4(3) . . . . ?
C10 C11 C12 C7 -1.5(4) . . . . ?
C11 C10 C13 N1 -121.9(3) . . . . ?
C12 C7 C8 C9 -1.4(4) . . . . ?
C13 N1 C14 C15 -172.4(2) . . . . ?
C13 N1 C18 O1 -3.6(3) . . . . ?
C13 N1 C18 C17 174.2(2) . . . . ?
C13 C10 C11 C12 178.2(2) . . . . ?
C14 N1 C13 C10 73.6(3) . . . . ?
C14 N1 C18 O1 -177.1(2) . . . . ?
C14 N1 C18 C17 0.7(3) . . . . ?
C14 C15 C16 C17 -1.3(4) . . . . ?
C15 C16 C17 C18 3.2(4) . . . . ?
C15 C16 C17 C19 -177.7(2) . . . . ?
C16 C17 C18 O1 174.9(2) . . . . ?
C16 C17 C18 N1 -2.8(3) . . . . ?
C16 C17 C19 C20 114.4(3) . . . . ?
C16 C17 C19 C23 -62.8(4) . . . . ?
C17 C19 C20 C21 -68.6(3) . . . . ?
C17 C19 C23 C24 -177.0(3) . . . . ?
C18 N1 C13 C10 -100.2(3) . . . . ?
C18 N1 C14 C15 1.1(4) . . . . ?
C18 C17 C19 C20 -66.4(3) . . . . ?
C18 C17 C19 C23 116.4(3) . . . . ?
C19 C17 C18 O1 -4.4(4) . . . . ?
C19 C17 C18 N1 178.0(2) . . . . ?
C19 C20 C21 C22 175.7(2) . . . . ?
C19 C23 C24 C25 -125.9(3) . . . . ?
C20 C19 C23 C24 6.1(5) . . . . ?
C23 C19 C20 C21 108.4(3) . . . . ?
C23 C24 C25 C26 74.3(4) . . . . ?
C27 C28 C29 C30 -0.6(4) . . . . ?
C27 C32 C33 C34 -39.5(3) . . . . ?
C27 C32 C33 C38 139.6(2) . . . . ?
C28 C27 C32 C31 1.6(3) . . . . ?
C28 C27 C32 C33 -176.5(2) . . . . ?
C28 C29 C30 C31 0.7(4) . . . . ?
C29 C30 C31 C32 0.4(3) . . . . ?
C30 C31 C32 C27 -1.5(3) . . . . ?
C30 C31 C32 C33 176.6(2) . . . . ?
C31 C32 C33 C34 142.4(2) . . . . ?
C31 C32 C33 C38 -38.5(3) . . . . ?
C32 C27 C28 C29 -0.5(3) . . . . ?
C32 C33 C34 C35 179.4(2) . . . . ?
C32 C33 C38 C37 -178.7(2) . . . . ?
C33 C34 C35 C36 -0.9(3) . . . . ?
C34 C33 C38 C37 0.4(4) . . . . ?
C34 C35 C36 C37 0.9(3) . . . . ?
C34 C35 C36 C39 -177.9(2) . . . . ?
C35 C36 C37 C38 -0.2(4) . . . . ?
C35 C36 C39 N2 -157.3(2) . . . . ?
C36 C37 C38 C33 -0.5(4) . . . . ?
C37 C36 C39 N2 24.0(3) . . . . ?
C38 C33 C34 C35 0.2(3) . . . . ?
C39 N2 C40 C41 -178.1(2) . . . . ?
C39 N2 C44 O2 2.5(3) . . . . ?
C39 N2 C44 C43 -178.28(18) . . . . ?
C39 C36 C37 C38 178.6(2) . . . . ?
C40 N2 C39 C36 72.4(3) . . . . ?
C40 N2 C44 O2 -172.1(2) . . . . ?
C40 N2 C44 C43 7.2(3) . . . . ?
C40 C41 C42 C43 1.4(3) . . . . ?
C41 C42 C43 C44 2.5(3) . . . . ?
C41 C42 C43 C45 -178.8(2) . . . . ?
C42 C43 C44 O2 172.7(2) . . . . ?
C42 C43 C44 N2 -6.5(3) . . . . ?
C42 C43 C45 C46 127.4(2) . . . . ?
C42 C43 C45 C49 -47.9(3) . . . . ?
C43 C45 C46 C47 -77.2(3) . . . . ?
C43 C45 C49 C50 176.6(2) . . . . ?
C44 N2 C39 C36 -102.5(2) . . . . ?
C44 N2 C40 C41 -3.5(3) . . . . ?
C44 C43 C45 C46 -53.9(3) . . . . ?
C44 C43 C45 C49 130.8(2) . . . . ?
C45 C43 C44 O2 -6.0(3) . . . . ?
C45 C43 C44 N2 174.79(19) . . . . ?
C45 C46 C47 C48 -71.9(3) . . . . ?
C45 C49 C50 C51 142.0(3) . . . . ?
C46 C45 C49 C50 1.8(4) . . . . ?
C49 C45 C46 C47 97.8(3) . . . . ?
C49 C50 C51 C52 -175.7(3) . . . . ?
C53 C54 C55 C56 -0.7(4) . . . . ?
C53 C58 C59 C60 137.8(2) . . . . ?
C53 C58 C59 C64 -41.5(3) . . . . ?
C54 C53 C58 C57 1.5(3) . . . . ?
C54 C53 C58 C59 -176.4(2) . . . . ?
C54 C55 C56 C57 1.2(4) . . . . ?
C55 C56 C57 C58 -0.3(3) . . . . ?
C56 C57 C58 C53 -1.0(3) . . . . ?
C56 C57 C58 C59 176.9(2) . . . . ?
C57 C58 C59 C60 -40.0(3) . . . . ?
C57 C58 C59 C64 140.6(2) . . . . ?
C58 C53 C54 C55 -0.6(3) . . . . ?
C58 C59 C60 C61 -179.4(2) . . . . ?
C58 C59 C64 C63 -179.6(2) . . . . ?
C59 C60 C61 C62 -0.7(4) . . . . ?
C60 C59 C64 C63 1.0(3) . . . . ?
C60 C61 C62 C63 0.4(3) . . . . ?
C60 C61 C62 C65 178.7(2) . . . . ?
C61 C62 C63 C64 0.7(3) . . . . ?
C61 C62 C65 N3 32.7(3) . . . . ?
C62 C63 C64 C59 -1.4(4) . . . . ?
C63 C62 C65 N3 -149.0(2) . . . . ?
C64 C59 C60 C61 0.0(3) . . . . ?
C65 N3 C66 C67 -179.1(2) . . . . ?
C65 N3 C70 O3 2.9(3) . . . . ?
C65 N3 C70 C69 -177.66(18) . . . . ?
C65 C62 C63 C64 -177.7(2) . . . . ?
C66 N3 C65 C62 73.9(3) . . . . ?
C66 N3 C70 O3 -172.7(2) . . . . ?
C66 N3 C70 C69 6.8(3) . . . . ?
C66 C67 C68 C69 1.4(3) . . . . ?
C67 C68 C69 C70 2.1(3) . . . . ?
C67 C68 C69 C71 -179.6(2) . . . . ?
C68 C69 C70 O3 173.5(2) . . . . ?
C68 C69 C70 N3 -6.0(3) . . . . ?
C68 C69 C71 C72 126.4(2) . . . . ?
C68 C69 C71 C75 -49.0(3) . . . . ?
C69 C71 C72 C73 -76.3(3) . . . . ?
C69 C71 C75 C76 178.4(2) . . . . ?
C70 N3 C65 C62 -101.9(2) . . . . ?
C70 N3 C66 C67 -3.5(3) . . . . ?
C70 C69 C71 C72 -55.3(3) . . . . ?
C70 C69 C71 C75 129.3(2) . . . . ?
C71 C69 C70 O3 -4.9(3) . . . . ?
C71 C69 C70 N3 175.68(18) . . . . ?
C71 C72 C73 C74 -68.1(3) . . . . ?
C71 C75 C76 C77 142.1(3) . . . . ?
C72 C71 C75 C76 3.4(4) . . . . ?
C75 C71 C72 C73 98.9(3) . . . . ?
C75 C76 C77 C78 -173.1(3) . . . . ?
C79 C80 C81 C82 0.9(4) . . . . ?
C79 C84 C85 C86 30.1(3) . . . . ?
C79 C84 C85 C90 -149.2(2) . . . . ?
C80 C79 C84 C83 -1.4(3) . . . . ?
C80 C79 C84 C85 176.5(2) . . . . ?
C80 C81 C82 C83 -1.6(4) . . . . ?
C81 C82 C83 C84 0.7(4) . . . . ?
C82 C83 C84 C79 0.8(3) . . . . ?
C82 C83 C84 C85 -177.1(2) . . . . ?
C83 C84 C85 C86 -152.1(2) . . . . ?
C83 C84 C85 C90 28.6(3) . . . . ?
C84 C79 C80 C81 0.6(4) . . . . ?
C84 C85 C86 C87 -177.6(2) . . . . ?
C84 C85 C90 C89 178.1(2) . . . . ?
C85 C86 C87 C88 -0.9(4) . . . . ?
C86 C85 C90 C89 -1.3(3) . . . . ?
C86 C87 C88 C89 -0.3(4) . . . . ?
C86 C87 C88 C91 177.8(2) . . . . ?
C87 C88 C89 C90 0.8(4) . . . . ?
C87 C88 C91 N4 -115.4(2) . . . . ?
C88 C89 C90 C85 0.1(4) . . . . ?
C89 C88 C91 N4 62.7(3) . . . . ?
C90 C85 C86 C87 1.7(3) . . . . ?
C91 N4 C92 C93 -173.5(2) . . . . ?
C91 N4 C96 O4 -2.7(3) . . . . ?
C91 N4 C96 C95 176.33(19) . . . . ?
C91 C88 C89 C90 -177.4(2) . . . . ?
C92 N4 C91 C88 75.8(3) . . . . ?
C92 N4 C96 O4 -177.9(2) . . . . ?
C92 N4 C96 C95 1.2(3) . . . . ?
C92 C93 C94 C95 -0.4(4) . . . . ?
C93 C94 C95 C96 3.4(4) . . . . ?
C93 C94 C95 C97 -175.5(2) . . . . ?
C94 C95 C96 O4 175.3(2) . . . . ?
C94 C95 C96 N4 -3.7(3) . . . . ?
C94 C95 C97 C98 112.8(3) . . . . ?
C94 C95 C97 C101 -63.4(3) . . . . ?
C95 C97 C98 C99 -70.6(3) . . . . ?
C95 C97 C101 C102 177.6(3) . . . . ?
C96 N4 C91 C88 -99.6(2) . . . . ?
C96 N4 C92 C93 1.7(4) . . . . ?
C96 C95 C97 C98 -66.2(3) . . . . ?
C96 C95 C97 C101 117.6(3) . . . . ?
C97 C95 C96 O4 -5.7(3) . . . . ?
C97 C95 C96 N4 175.27(19) . . . . ?
C97 C98 C99 C100 175.2(2) . . . . ?
C97 C101 C102 C103 -112.7(3) . . . . ?
C98 C97 C101 C102 1.8(5) . . . . ?
C101 C97 C98 C99 105.4(3) . . . . ?
C101 C102 C103 C104 179.6(3) . . . . ?
